data_7036777
loop_
_publ_author_name
'Velian, Alexandra'
'Cossairt, Brandi M.'
'Cummins, Christopher C.'

_publ_section_title
;
 Assembly and stabilization of {E(cyclo-P3)2} (E = Sn, Pb) as a bridging
 ligand spanning two triaryloxyniobium units.
;
_journal_issue 5
_journal_name_full 'Dalton transactions (Cambridge, England : 2003)'
_journal_page_first 1891
_journal_page_last 1895
_journal_paper_doi 10.1039/c5dt03383g
_journal_volume 45
_journal_year 2016
_chemical_formula_sum 'C45 H64 N Nb O5'
_chemical_formula_weight 791.88
_chemical_name_systematic ONbODipp3Py
_space_group_IT_number 33
_symmetry_cell_setting orthorhombic
_symmetry_space_group_name_Hall 'P 2c -2n'
_symmetry_space_group_name_H-M 'P n a 21'
_atom_sites_solution_hydrogens geom
_atom_sites_solution_primary direct
_atom_sites_solution_secondary difmap
_audit_creation_method SHELXL-97
_audit_update_record
;
2015-08-28 deposited with the CCDC.
2015-10-05 downloaded from the CCDC.
;
_cell_angle_alpha 90.00
_cell_angle_beta 90.00
_cell_angle_gamma 90.00
_cell_formula_units_Z 4
_cell_length_a 18.4033(17)
_cell_length_b 23.170(2)
_cell_length_c 10.0258(9)
_cell_measurement_reflns_used 9908
_cell_measurement_temperature 100(2)
_cell_measurement_theta_max 23.09
_cell_measurement_theta_min 2.21
_cell_volume 4275.0(7)
_computing_cell_refinement 'SAINT 7.46A (Bruker-AXS, 2009)'
_computing_data_collection 'APEX2 v2009.9.0 (Bruker-AXS, 2009)'
_computing_data_reduction 'SAINT 7.46A (Bruker-AXS, 2009)'
_computing_molecular_graphics 'Bruker SHELXTL'
_computing_publication_material 'Bruker SHELXTL'
_computing_structure_refinement 'SHELXL-97 (Sheldrick, 2008)'
_computing_structure_solution 'SHELXS-97 (Sheldrick, 2008)'
_diffrn_ambient_temperature 100(2)
_diffrn_detector_area_resol_mean 8.3
_diffrn_measured_fraction_theta_full 1.000
_diffrn_measured_fraction_theta_max 1.000
_diffrn_measurement_device_type 'Bruker Smart APEX CCD'
_diffrn_measurement_method '\f and \w scans'
_diffrn_radiation_monochromator graphite
_diffrn_radiation_source 'fine-focus sealed tube'
_diffrn_radiation_type MoK\a
_diffrn_radiation_wavelength 0.71073
_diffrn_reflns_av_R_equivalents 0.0772
_diffrn_reflns_av_sigmaI/netI 0.0500
_diffrn_reflns_limit_h_max 23
_diffrn_reflns_limit_h_min -23
_diffrn_reflns_limit_k_max 29
_diffrn_reflns_limit_k_min -29
_diffrn_reflns_limit_l_max 12
_diffrn_reflns_limit_l_min -12
_diffrn_reflns_number 67735
_diffrn_reflns_theta_full 27.10
_diffrn_reflns_theta_max 27.10
_diffrn_reflns_theta_min 1.41
_exptl_absorpt_coefficient_mu 0.325
_exptl_absorpt_correction_T_max 0.9683
_exptl_absorpt_correction_T_min 0.8416
_exptl_absorpt_correction_type multi-scan
_exptl_absorpt_process_details 'SADABS (Sheldrick, 2009)'
_exptl_crystal_colour colourless
_exptl_crystal_density_diffrn 1.230
_exptl_crystal_density_method 'not measured'
_exptl_crystal_description shard
_exptl_crystal_F_000 1688
_exptl_crystal_size_max 0.55
_exptl_crystal_size_mid 0.11
_exptl_crystal_size_min 0.10
_refine_diff_density_max 0.488
_refine_diff_density_min -0.362
_refine_diff_density_rms 0.056
_refine_ls_abs_structure_details 'Flack H D (1983), Acta Cryst. A39, 876-881'
_refine_ls_abs_structure_Flack -0.02(3)
_refine_ls_extinction_method none
_refine_ls_goodness_of_fit_ref 1.014
_refine_ls_hydrogen_treatment constr
_refine_ls_matrix_type full
_refine_ls_number_parameters 481
_refine_ls_number_reflns 9407
_refine_ls_number_restraints 1
_refine_ls_restrained_S_all 1.014
_refine_ls_R_factor_all 0.0614
_refine_ls_R_factor_gt 0.0395
_refine_ls_shift/su_max 0.000
_refine_ls_shift/su_mean 0.000
_refine_ls_structure_factor_coef Fsqd
_refine_ls_weighting_details 'calc w=1/[\s^2^(Fo^2^)+(0.0354P)^2^+2.1559P] where P=(Fo^2^+2Fc^2^)/3'
_refine_ls_weighting_scheme calc
_refine_ls_wR_factor_gt 0.0801
_refine_ls_wR_factor_ref 0.0901
_reflns_number_gt 7423
_reflns_number_total 9407
_reflns_threshold_expression >2sigma(I)
_cod_data_source_file c5dt03383g2.cif
_cod_data_source_block 10113
_cod_depositor_comments
;
The following automatic conversions were performed:

'_symmetry_cell_setting' value 'Orthorhombic' changed to
'orthorhombic' according to
/usr/data/users/saulius/crontab/automatic-downloads/rss-feeds/RSC/lib/dictionaries/cif_core.dic
dictionary named 'cif_core.dic' version 2.4.2 from 2011-04-26.

Automatic conversion script
Id: cif_fix_values 3271 2015-04-21 07:52:19Z andrius 

 Adding full bibliography for 7036776--7036781.cif.
;
_cod_original_sg_symbol_H-M Pna2(1)
_cod_database_code 7036777

loop_
_symmetry_equiv_pos_as_xyz
'x, y, z'
'-x, -y, z+1/2'
'x+1/2, -y+1/2, z'
'-x+1/2, y+1/2, z+1/2'

loop_
_atom_site_label
_atom_site_type_symbol
_atom_site_fract_x
_atom_site_fract_y
_atom_site_fract_z
_atom_site_U_iso_or_equiv
_atom_site_adp_type
_atom_site_occupancy
_atom_site_symmetry_multiplicity
_atom_site_calc_flag
_atom_site_refinement_flags
Nb1 Nb -0.311505(13) 0.037229(10) -0.11320(4) 0.02548(7) Uani 1 1 d .
N1 N -0.36282(14) 0.03769(11) -0.3263(3) 0.0309(6) Uani 1 1 d .
O1 O -0.36961(13) -0.01675(10) -0.0680(2) 0.0405(7) Uani 1 1 d .
O1S O -0.0744(2) 0.2326(2) 0.5218(5) 0.129(2) Uani 1 1 d .
C1S C -0.0597(3) 0.2913(3) 0.5493(6) 0.0931(19) Uani 1 1 d .
H1S1 H -0.0759 0.3013 0.6406 0.112 Uiso 1 1 calc R
H1S2 H -0.0856 0.3165 0.4852 0.112 Uiso 1 1 calc R
O2 O -0.36194(10) 0.10910(8) -0.1035(3) 0.0381(5) Uani 1 1 d .
C2S C 0.0207(3) 0.2995(2) 0.5366(7) 0.0868(18) Uani 1 1 d .
H2S1 H 0.0323 0.3326 0.4780 0.104 Uiso 1 1 calc R
H2S2 H 0.0435 0.3056 0.6249 0.104 Uiso 1 1 calc R
O3 O -0.23117(11) 0.00902(9) -0.2160(2) 0.0286(5) Uani 1 1 d .
C3S C 0.0446(3) 0.2443(2) 0.4763(8) 0.109(2) Uani 1 1 d .
H3S1 H 0.0618 0.2510 0.3839 0.131 Uiso 1 1 calc R
H3S2 H 0.0852 0.2278 0.5286 0.131 Uiso 1 1 calc R
O4 O -0.25379(14) 0.04931(9) 0.0429(2) 0.0386(6) Uani 1 1 d .
C4S C -0.0095(3) 0.2093(3) 0.4758(10) 0.176(5) Uani 1 1 d .
H4S1 H 0.0029 0.1755 0.5318 0.211 Uiso 1 1 calc R
H4S2 H -0.0170 0.1952 0.3836 0.211 Uiso 1 1 calc R
C10 C -0.32542(19) 0.03581(15) -0.4402(4) 0.0381(8) Uani 1 1 d .
H10 H -0.2740 0.0330 -0.4363 0.046 Uiso 1 1 calc R
C11 C -0.3587(2) 0.03782(16) -0.5633(4) 0.0512(10) Uani 1 1 d .
H11 H -0.3306 0.0377 -0.6428 0.061 Uiso 1 1 calc R
C12 C -0.4326(3) 0.03997(17) -0.5689(5) 0.0629(15) Uani 1 1 d .
H12 H -0.4566 0.0403 -0.6529 0.076 Uiso 1 1 calc R
C13 C -0.4721(2) 0.04159(18) -0.4541(6) 0.0647(14) Uani 1 1 d .
H13 H -0.5237 0.0432 -0.4567 0.078 Uiso 1 1 calc R
C14 C -0.43595(19) 0.04088(15) -0.3351(5) 0.0461(10) Uani 1 1 d .
H14 H -0.4635 0.0427 -0.2551 0.055 Uiso 1 1 calc R
C20 C -0.38242(15) 0.16522(11) -0.1032(4) 0.0275(6) Uani 1 1 d .
C21 C -0.45000(18) 0.17908(14) -0.0462(3) 0.0323(7) Uani 1 1 d .
C22 C -0.4704(2) 0.23710(15) -0.0442(4) 0.0479(10) Uani 1 1 d .
H22 H -0.5154 0.2480 -0.0053 0.057 Uiso 1 1 calc R
C23 C -0.42543(19) 0.27896(14) -0.0987(6) 0.0563(11) Uani 1 1 d .
H23 H -0.4406 0.3181 -0.0996 0.068 Uiso 1 1 calc R
C24 C -0.35928(19) 0.26421(14) -0.1513(4) 0.0444(11) Uani 1 1 d .
H24 H -0.3287 0.2937 -0.1859 0.053 Uiso 1 1 calc R
C25 C -0.33563(18) 0.20707(14) -0.1553(3) 0.0321(8) Uani 1 1 d .
C30 C -0.16869(17) -0.02319(14) -0.2237(3) 0.0263(7) Uani 1 1 d .
C31 C -0.17304(17) -0.08085(14) -0.2616(4) 0.0310(7) Uani 1 1 d .
C32 C -0.10860(19) -0.11252(15) -0.2672(4) 0.0389(8) Uani 1 1 d .
H32 H -0.1102 -0.1523 -0.2903 0.047 Uiso 1 1 calc R
C33 C -0.0422(2) -0.08667(18) -0.2396(4) 0.0445(10) Uani 1 1 d .
H33 H 0.0012 -0.1087 -0.2448 0.053 Uiso 1 1 calc R
C34 C -0.03918(19) -0.02952(17) -0.2048(4) 0.0415(9) Uani 1 1 d .
H34 H 0.0067 -0.0123 -0.1872 0.050 Uiso 1 1 calc R
C35 C -0.10185(17) 0.00385(15) -0.1947(4) 0.0326(8) Uani 1 1 d .
C40 C -0.2181(2) 0.04368(14) 0.1604(3) 0.0333(8) Uani 1 1 d .
C41 C -0.19847(17) -0.01127(14) 0.2068(3) 0.0302(7) Uani 1 1 d .
C42 C -0.16435(18) -0.01481(16) 0.3311(4) 0.0354(8) Uani 1 1 d .
H42 H -0.1521 -0.0517 0.3660 0.042 Uiso 1 1 calc R
C43 C -0.14793(17) 0.03419(16) 0.4050(5) 0.0396(9) Uani 1 1 d .
H43 H -0.1248 0.0309 0.4893 0.047 Uiso 1 1 calc R
C44 C -0.16563(19) 0.08792(17) 0.3542(4) 0.0428(10) Uani 1 1 d .
H44 H -0.1540 0.1214 0.4045 0.051 Uiso 1 1 calc R
C45 C -0.19986(19) 0.09422(15) 0.2321(4) 0.0377(8) Uani 1 1 d .
C211 C -0.50052(18) 0.13289(15) 0.0081(4) 0.0398(9) Uani 1 1 d .
H211 H -0.4731 0.0956 0.0082 0.048 Uiso 1 1 calc R
C212 C -0.5235(2) 0.1452(2) 0.1518(4) 0.0582(12) Uani 1 1 d .
H21A H -0.4802 0.1507 0.2072 0.087 Uiso 1 1 calc R
H21B H -0.5517 0.1125 0.1860 0.087 Uiso 1 1 calc R
H21C H -0.5533 0.1802 0.1543 0.087 Uiso 1 1 calc R
C213 C -0.56619(19) 0.12543(17) -0.0843(5) 0.0589(15) Uani 1 1 d .
H21D H -0.5940 0.1615 -0.0872 0.088 Uiso 1 1 calc R
H21E H -0.5972 0.0943 -0.0504 0.088 Uiso 1 1 calc R
H21F H -0.5494 0.1157 -0.1742 0.088 Uiso 1 1 calc R
C251 C -0.26363(19) 0.19184(15) -0.2200(4) 0.0371(8) Uani 1 1 d .
H251 H -0.2505 0.1520 -0.1904 0.045 Uiso 1 1 calc R
C252 C -0.2703(3) 0.1907(2) -0.3707(4) 0.0595(12) Uani 1 1 d .
H25A H -0.3089 0.1638 -0.3965 0.089 Uiso 1 1 calc R
H25B H -0.2242 0.1780 -0.4098 0.089 Uiso 1 1 calc R
H25C H -0.2822 0.2294 -0.4032 0.089 Uiso 1 1 calc R
C253 C -0.2017(2) 0.23208(18) -0.1768(5) 0.0507(10) Uani 1 1 d .
H25D H -0.2108 0.2710 -0.2110 0.076 Uiso 1 1 calc R
H25E H -0.1556 0.2177 -0.2126 0.076 Uiso 1 1 calc R
H25F H -0.1991 0.2332 -0.0792 0.076 Uiso 1 1 calc R
C311 C -0.24572(19) -0.10936(15) -0.2950(4) 0.0415(9) Uani 1 1 d .
H311 H -0.2822 -0.0779 -0.3079 0.050 Uiso 1 1 calc R
C312 C -0.2727(2) -0.14727(19) -0.1822(4) 0.0557(12) Uani 1 1 d .
H31A H -0.3189 -0.1650 -0.2077 0.083 Uiso 1 1 calc R
H31B H -0.2797 -0.1238 -0.1020 0.083 Uiso 1 1 calc R
H31C H -0.2368 -0.1775 -0.1640 0.083 Uiso 1 1 calc R
C313 C -0.2426(3) -0.1438(2) -0.4230(4) 0.0710(15) Uani 1 1 d .
H31D H -0.2079 -0.1756 -0.4128 0.107 Uiso 1 1 calc R
H31E H -0.2269 -0.1187 -0.4962 0.107 Uiso 1 1 calc R
H31F H -0.2908 -0.1594 -0.4429 0.107 Uiso 1 1 calc R
C351 C -0.0973(2) 0.06720(16) -0.1577(4) 0.0466(11) Uani 1 1 d .
H351 H -0.1478 0.0808 -0.1387 0.056 Uiso 1 1 calc R
C352 C -0.0682(3) 0.10317(18) -0.2715(5) 0.0728(15) Uani 1 1 d .
H35A H -0.0194 0.0896 -0.2955 0.109 Uiso 1 1 calc R
H35B H -0.0657 0.1437 -0.2440 0.109 Uiso 1 1 calc R
H35C H -0.1005 0.0995 -0.3487 0.109 Uiso 1 1 calc R
C353 C -0.0523(3) 0.0769(2) -0.0319(5) 0.0623(13) Uani 1 1 d .
H35D H -0.0706 0.0520 0.0397 0.093 Uiso 1 1 calc R
H35E H -0.0562 0.1174 -0.0045 0.093 Uiso 1 1 calc R
H35F H -0.0014 0.0675 -0.0500 0.093 Uiso 1 1 calc R
C411 C -0.21532(18) -0.06525(15) 0.1264(4) 0.0334(8) Uani 1 1 d .
H411 H -0.2297 -0.0526 0.0347 0.040 Uiso 1 1 calc R
C412 C -0.2801(2) -0.09726(17) 0.1868(4) 0.0464(10) Uani 1 1 d .
H41A H -0.2687 -0.1084 0.2788 0.070 Uiso 1 1 calc R
H41B H -0.2903 -0.1319 0.1341 0.070 Uiso 1 1 calc R
H41C H -0.3228 -0.0720 0.1863 0.070 Uiso 1 1 calc R
C413 C -0.1486(2) -0.10389(16) 0.1125(4) 0.0453(10) Uani 1 1 d .
H41D H -0.1095 -0.0824 0.0685 0.068 Uiso 1 1 calc R
H41E H -0.1611 -0.1379 0.0589 0.068 Uiso 1 1 calc R
H41F H -0.1325 -0.1162 0.2011 0.068 Uiso 1 1 calc R
C451 C -0.2211(2) 0.15303(16) 0.1751(4) 0.0491(10) Uani 1 1 d .
H451 H -0.2218 0.1493 0.0757 0.059 Uiso 1 1 calc R
C452 C -0.2973(2) 0.16955(18) 0.2191(4) 0.0584(12) Uani 1 1 d .
H45A H -0.3314 0.1390 0.1935 0.088 Uiso 1 1 calc R
H45B H -0.3115 0.2058 0.1760 0.088 Uiso 1 1 calc R
H45C H -0.2982 0.1745 0.3162 0.088 Uiso 1 1 calc R
C453 C -0.1659(3) 0.20021(17) 0.2105(5) 0.0656(13) Uani 1 1 d .
H45D H -0.1790 0.2361 0.1648 0.098 Uiso 1 1 calc R
H45E H -0.1172 0.1881 0.1822 0.098 Uiso 1 1 calc R
H45F H -0.1661 0.2066 0.3071 0.098 Uiso 1 1 calc R

loop_
_atom_site_aniso_label
_atom_site_aniso_U_11
_atom_site_aniso_U_22
_atom_site_aniso_U_33
_atom_site_aniso_U_23
_atom_site_aniso_U_13
_atom_site_aniso_U_12
Nb1 0.02572(11) 0.01937(11) 0.03135(13) 0.0015(2) 0.00568(17) 0.00400(10)
N1 0.0242(14) 0.0251(14) 0.0434(18) 0.0030(13) -0.0037(12) 0.0018(12)
O1 0.0385(13) 0.0294(12) 0.0536(18) 0.0052(10) 0.0165(11) 0.0003(10)
O1S 0.062(2) 0.159(4) 0.165(5) -0.097(4) 0.025(3) -0.020(3)
C1S 0.078(4) 0.110(5) 0.091(4) -0.032(4) -0.014(3) 0.042(4)
O2 0.0356(11) 0.0220(9) 0.0567(15) -0.0001(15) 0.0021(16) 0.0098(8)
C2S 0.089(4) 0.052(3) 0.120(5) -0.012(3) -0.018(4) 0.008(3)
O3 0.0230(11) 0.0307(12) 0.0320(13) -0.0062(10) -0.0025(9) 0.0047(10)
C3S 0.066(4) 0.059(3) 0.201(7) -0.030(4) 0.010(4) 0.011(3)
O4 0.0619(17) 0.0251(13) 0.0288(13) -0.0006(10) -0.0016(12) 0.0062(11)
C4S 0.076(4) 0.126(6) 0.326(13) -0.137(7) 0.093(6) -0.034(4)
C10 0.036(2) 0.038(2) 0.039(2) 0.0017(17) -0.0040(15) -0.0023(16)
C11 0.065(3) 0.046(2) 0.043(2) -0.0020(18) -0.0158(19) 0.003(2)
C12 0.077(3) 0.035(2) 0.077(4) -0.007(2) -0.046(3) 0.004(2)
C13 0.041(2) 0.043(2) 0.111(4) 0.000(3) -0.036(3) 0.000(2)
C14 0.0257(18) 0.039(2) 0.074(3) 0.003(2) -0.0057(18) 0.0008(16)
C20 0.0306(14) 0.0226(13) 0.0294(17) -0.0056(18) -0.0021(18) 0.0072(10)
C21 0.0322(18) 0.0278(17) 0.0369(19) -0.0003(14) -0.0037(15) 0.0051(14)
C22 0.037(2) 0.032(2) 0.075(3) -0.0011(19) 0.0112(19) 0.0138(16)
C23 0.047(2) 0.0232(15) 0.099(4) 0.000(3) 0.011(3) 0.0109(14)
C24 0.040(2) 0.0238(16) 0.069(3) 0.0039(16) 0.0064(17) 0.0028(14)
C25 0.0321(17) 0.0291(17) 0.035(2) -0.0032(13) -0.0003(13) 0.0071(13)
C30 0.0225(16) 0.0338(18) 0.0227(16) -0.0009(13) 0.0013(12) 0.0060(13)
C31 0.0269(18) 0.0325(18) 0.0336(19) 0.0014(15) 0.0017(14) 0.0052(14)
C32 0.038(2) 0.0305(18) 0.048(2) -0.0032(17) 0.0037(17) 0.0125(16)
C33 0.031(2) 0.055(2) 0.047(2) 0.0100(19) 0.0045(16) 0.0173(18)
C34 0.0248(18) 0.052(2) 0.048(2) 0.0022(19) -0.0018(16) 0.0029(16)
C35 0.0237(17) 0.041(2) 0.034(2) -0.0061(15) -0.0066(14) -0.0003(14)
C40 0.0411(19) 0.0328(19) 0.0259(18) -0.0017(15) 0.0064(14) -0.0010(15)
C41 0.0290(18) 0.0323(17) 0.0294(18) 0.0010(14) 0.0062(14) -0.0006(14)
C42 0.0282(17) 0.041(2) 0.0369(19) 0.0039(16) 0.0028(14) 0.0029(15)
C43 0.0290(15) 0.061(2) 0.029(3) -0.0080(19) 0.0017(16) 0.0012(15)
C44 0.0379(19) 0.050(2) 0.040(3) -0.0144(17) 0.0075(15) -0.0033(16)
C45 0.044(2) 0.0384(19) 0.030(2) -0.0078(16) 0.0090(16) 0.0005(15)
C211 0.0306(19) 0.035(2) 0.054(2) 0.0067(17) 0.0018(17) 0.0055(15)
C212 0.054(3) 0.060(3) 0.061(3) 0.017(2) 0.012(2) 0.007(2)
C213 0.0367(19) 0.045(2) 0.095(5) 0.002(2) -0.004(2) -0.0042(16)
C251 0.038(2) 0.0261(18) 0.047(2) -0.0005(16) 0.0078(16) 0.0058(15)
C252 0.067(3) 0.067(3) 0.045(3) -0.015(2) 0.013(2) 0.007(2)
C253 0.035(2) 0.049(2) 0.067(3) -0.001(2) 0.0091(18) 0.0026(17)
C311 0.0325(19) 0.0240(17) 0.068(3) -0.0053(19) -0.0107(18) 0.0038(15)
C312 0.054(3) 0.057(3) 0.057(3) -0.022(2) 0.007(2) -0.026(2)
C313 0.084(4) 0.093(4) 0.037(2) 0.012(3) -0.017(2) -0.036(3)
C351 0.0297(19) 0.037(2) 0.073(3) -0.0180(18) -0.0111(17) -0.0020(15)
C352 0.118(4) 0.035(2) 0.065(3) 0.000(2) -0.035(3) -0.008(3)
C353 0.065(3) 0.063(3) 0.059(3) -0.017(2) -0.003(2) -0.029(2)
C411 0.0396(19) 0.0305(18) 0.0301(19) 0.0029(15) -0.0012(15) 0.0000(15)
C412 0.057(2) 0.042(2) 0.040(2) 0.0051(18) 0.0019(19) -0.0129(19)
C413 0.051(2) 0.038(2) 0.048(3) -0.0005(18) -0.0029(19) 0.0132(19)
C451 0.078(3) 0.034(2) 0.036(2) -0.0109(17) 0.004(2) -0.001(2)
C452 0.089(3) 0.046(2) 0.041(2) -0.003(2) -0.012(2) 0.022(2)
C453 0.099(4) 0.030(2) 0.068(3) -0.011(2) 0.008(3) -0.004(2)

loop_
_atom_type_symbol
_atom_type_description
_atom_type_scat_dispersion_real
_atom_type_scat_dispersion_imag
_atom_type_scat_source
C C 0.0033 0.0016 'International Tables Vol C Tables 4.2.6.8 and 6.1.1.4'
H H 0.0000 0.0000 'International Tables Vol C Tables 4.2.6.8 and 6.1.1.4'
N N 0.0061 0.0033 'International Tables Vol C Tables 4.2.6.8 and 6.1.1.4'
O O 0.0106 0.0060 'International Tables Vol C Tables 4.2.6.8 and 6.1.1.4'
Nb Nb -2.0727 0.6215 'International Tables Vol C Tables 4.2.6.8 and 6.1.1.4'

loop_
_geom_angle_atom_site_label_1
_geom_angle_atom_site_label_2
_geom_angle_atom_site_label_3
_geom_angle
O1 Nb1 O2 108.73(10)
O1 Nb1 O4 103.77(11)
O2 Nb1 O4 95.79(12)
O1 Nb1 O3 112.10(10)
O2 Nb1 O3 134.39(11)
O4 Nb1 O3 93.54(10)
O1 Nb1 N1 89.59(11)
O2 Nb1 N1 81.13(12)
O4 Nb1 N1 166.55(10)
O3 Nb1 N1 79.71(9)
C10 N1 C14 117.4(3)
C10 N1 Nb1 125.0(2)
C14 N1 Nb1 117.6(3)
C4S O1S C1S 105.9(4)
O1S C1S C2S 107.2(4)
C20 O2 Nb1 166.75(19)
C3S C2S C1S 102.7(5)
C30 O3 Nb1 149.5(2)
C4S C3S C2S 108.4(5)
C40 O4 Nb1 165.2(2)
C3S C4S O1S 114.8(6)
N1 C10 C11 122.4(3)
C12 C11 C10 118.8(4)
C11 C12 C13 119.9(4)
C12 C13 C14 118.5(4)
N1 C14 C13 122.9(4)
O2 C20 C25 119.6(3)
O2 C20 C21 117.8(3)
C25 C20 C21 122.6(3)
C22 C21 C20 117.6(3)
C22 C21 C211 120.6(3)
C20 C21 C211 121.8(3)
C23 C22 C21 120.5(3)
C24 C23 C22 120.5(3)
C23 C24 C25 121.7(3)
C24 C25 C20 117.1(3)
C24 C25 C251 120.4(3)
C20 C25 C251 122.4(3)
O3 C30 C31 119.3(3)
O3 C30 C35 118.5(3)
C31 C30 C35 122.2(3)
C30 C31 C32 117.8(3)
C30 C31 C311 121.7(3)
C32 C31 C311 120.5(3)
C33 C32 C31 120.8(3)
C34 C33 C32 120.2(3)
C33 C34 C35 121.4(3)
C34 C35 C30 117.4(3)
C34 C35 C351 120.6(3)
C30 C35 C351 121.9(3)
O4 C40 C41 120.1(3)
O4 C40 C45 118.5(3)
C41 C40 C45 121.4(3)
C42 C41 C40 117.7(3)
C42 C41 C411 121.1(3)
C40 C41 C411 121.2(3)
C43 C42 C41 121.7(3)
C44 C43 C42 119.2(4)
C43 C44 C45 121.8(4)
C44 C45 C40 118.0(3)
C44 C45 C451 122.8(3)
C40 C45 C451 119.1(3)
C21 C211 C212 112.1(3)
C21 C211 C213 110.2(3)
C212 C211 C213 111.9(3)
C252 C251 C25 111.1(3)
C252 C251 C253 110.6(3)
C25 C251 C253 112.8(3)
C313 C311 C312 109.9(3)
C313 C311 C31 112.3(3)
C312 C311 C31 111.9(3)
C352 C351 C35 111.6(3)
C352 C351 C353 110.5(3)
C35 C351 C353 112.0(3)
C41 C411 C413 111.5(3)
C41 C411 C412 110.4(3)
C413 C411 C412 112.2(3)
C452 C451 C45 110.6(3)
C452 C451 C453 111.4(3)
C45 C451 C453 112.2(4)

loop_
_geom_bond_atom_site_label_1
_geom_bond_atom_site_label_2
_geom_bond_distance
Nb1 O1 1.707(2)
Nb1 O2 1.9090(18)
Nb1 O4 1.912(3)
Nb1 O3 1.917(2)
Nb1 N1 2.336(3)
N1 C10 1.334(5)
N1 C14 1.351(4)
O1S C4S 1.390(6)
O1S C1S 1.413(7)
C1S C2S 1.496(7)
O2 C20 1.354(3)
C2S C3S 1.482(7)
O3 C30 1.373(4)
C3S C4S 1.285(7)
O4 C40 1.354(4)
C10 C11 1.379(5)
C11 C12 1.362(6)
C12 C13 1.362(7)
C13 C14 1.366(6)
C20 C25 1.398(4)
C20 C21 1.406(4)
C21 C22 1.396(5)
C21 C211 1.519(5)
C22 C23 1.387(5)
C23 C24 1.370(5)
C24 C25 1.394(4)
C25 C251 1.517(5)
C30 C31 1.391(4)
C30 C35 1.411(4)
C31 C32 1.396(4)
C31 C311 1.529(5)
C32 C33 1.388(5)
C33 C34 1.370(5)
C34 C35 1.392(5)
C35 C351 1.516(5)
C40 C41 1.403(5)
C40 C45 1.415(5)
C41 C42 1.398(5)
C41 C411 1.520(5)
C42 C43 1.389(5)
C43 C44 1.384(5)
C44 C45 1.384(5)
C45 C451 1.529(5)
C211 C212 1.527(6)
C211 C213 1.533(5)
C251 C252 1.516(6)
C251 C253 1.535(5)
C311 C313 1.513(6)
C311 C312 1.515(6)
C351 C352 1.511(6)
C351 C353 1.525(6)
C411 C413 1.525(5)
C411 C412 1.529(5)
C451 C452 1.519(6)
C451 C453 1.535(6)
